data_4517186
loop_
_publ_author_name
'Samanta, Sourav'
'Govindaraju, Thimmaiah'

_publ_section_title
;
 Unambiguous Detection of Elevated Levels of Hypochlorous Acid in Double
 Transgenic AD Mouse Brain.
;
_journal_issue 12
_journal_name_full 'ACS chemical neuroscience'
_journal_page_first 4847
_journal_page_last 4853
_journal_paper_doi 10.1021/acschemneuro.9b00554
_journal_volume 10
_journal_year 2019
_chemical_formula_sum 'C18 H22 N2 O3 S'
_chemical_formula_weight 346.43
_space_group_crystal_system monoclinic
_space_group_IT_number 9
_space_group_name_Hall 'C -2yc'
_space_group_name_H-M_alt 'C 1 c 1'
_atom_sites_solution_hydrogens geom
_audit_creation_method SHELXL-2018/3
_cell_angle_alpha 90
_cell_angle_beta 126.480(2)
_cell_angle_gamma 90
_cell_formula_units_Z 4
_cell_length_a 13.3839(5)
_cell_length_b 19.2766(9)
_cell_length_c 8.6173(3)
_cell_measurement_reflns_used 21010
_cell_measurement_temperature 296(2)
_cell_measurement_theta_max 28.258
_cell_measurement_theta_min 3.622
_cell_volume 1787.62(13)
_computing_structure_refinement 'SHELXL-2018/3 (Sheldrick, 2018)'
_diffrn_ambient_temperature 296(2)
_diffrn_measured_fraction_theta_full 0.998
_diffrn_measured_fraction_theta_max 0.996
_diffrn_measurement_device_type 'Smart X2 APEX II CCD'
_diffrn_radiation_type MoK\a
_diffrn_radiation_wavelength 0.71073
_diffrn_reflns_av_R_equivalents 0.0470
_diffrn_reflns_av_unetI/netI 0.0375
_diffrn_reflns_Laue_measured_fraction_full 0.998
_diffrn_reflns_Laue_measured_fraction_max 0.996
_diffrn_reflns_limit_h_max 17
_diffrn_reflns_limit_h_min -17
_diffrn_reflns_limit_k_max 25
_diffrn_reflns_limit_k_min -25
_diffrn_reflns_limit_l_max 9
_diffrn_reflns_limit_l_min -11
_diffrn_reflns_number 21010
_diffrn_reflns_point_group_measured_fraction_full 0.802
_diffrn_reflns_point_group_measured_fraction_max 0.783
_diffrn_reflns_theta_full 25.242
_diffrn_reflns_theta_max 28.258
_diffrn_reflns_theta_min 3.622
_exptl_absorpt_coefficient_mu 0.199
_exptl_absorpt_correction_T_max 0.976
_exptl_absorpt_correction_T_min 0.947
_exptl_absorpt_correction_type multi-scan
_exptl_crystal_colour orange
_exptl_crystal_density_diffrn 1.287
_exptl_crystal_description block
_exptl_crystal_F_000 736
_exptl_crystal_size_max 0.48
_exptl_crystal_size_mid 0.23
_exptl_crystal_size_min 0.12
_refine_diff_density_max 0.806
_refine_diff_density_min -0.272
_refine_diff_density_rms 0.074
_refine_ls_abs_structure_details
;
 Flack x determined using 750 quotients [(I+)-(I-)]/[(I+)+(I-)]
 (Parsons, Flack and Wagner, Acta Cryst. B69 (2013) 249-259).
;
_refine_ls_abs_structure_Flack 0.04(6)
_refine_ls_extinction_coef 0.0048(19)
_refine_ls_extinction_expression Fc^*^=kFc[1+0.001xFc^2^\l^3^/sin(2\q)]^-1/4^
_refine_ls_extinction_method 'SHELXL-2018/3 (Sheldrick 2018)'
_refine_ls_goodness_of_fit_ref 1.040
_refine_ls_hydrogen_treatment constr
_refine_ls_matrix_type full
_refine_ls_number_parameters 220
_refine_ls_number_reflns 3467
_refine_ls_number_restraints 2
_refine_ls_restrained_S_all 1.039
_refine_ls_R_factor_all 0.0790
_refine_ls_R_factor_gt 0.0641
_refine_ls_shift/su_max 0.000
_refine_ls_shift/su_mean 0.000
_refine_ls_structure_factor_coef Fsqd
_refine_ls_weighting_details 'w=1/[\s^2^(Fo^2^)+(0.1288P)^2^+0.1458P] where P=(Fo^2^+2Fc^2^)/3'
_refine_ls_weighting_scheme calc
_refine_ls_wR_factor_gt 0.1718
_refine_ls_wR_factor_ref 0.1875
_reflns_Friedel_coverage 0.567
_reflns_Friedel_fraction_full 0.604
_reflns_Friedel_fraction_max 0.568
_reflns_number_gt 2748
_reflns_number_total 3467
_reflns_threshold_expression 'I > 2\s(I)'
_cod_data_source_file cn9b00554_si_002.cif
_cod_data_source_block CM2
_cod_depositor_comments 'Adding full bibliography for 4517186.cif.'
_cod_original_sg_symbol_H-M 'C c'
_cod_database_code 4517186
_shelx_shelxl_version_number 2018/3
_shelx_space_group_comment
;
The symmetry employed for this shelxl refinement is uniquely defined
by the following loop, which should always be used as a source of
symmetry information in preference to the above space-group names.
They are only intended as comments.
;

loop_
_space_group_symop_operation_xyz
'x, y, z'
'x, -y, z+1/2'
'x+1/2, y+1/2, z'
'x+1/2, -y+1/2, z+1/2'

loop_
_atom_site_label
_atom_site_type_symbol
_atom_site_fract_x
_atom_site_fract_y
_atom_site_fract_z
_atom_site_U_iso_or_equiv
_atom_site_adp_type
_atom_site_occupancy
_atom_site_site_symmetry_order
_atom_site_calc_flag
_atom_site_refinement_flags_posn
_atom_site_refinement_flags_adp
S1 S 0.84852(14) 0.67142(6) 0.16295(18) 0.0660(4) Uani 1 1 d . .
C8 C 0.9564(4) 0.8837(2) 0.4720(6) 0.0443(8) Uani 1 1 d . .
C13 C 0.8486(4) 0.9072(2) 0.4414(6) 0.0463(9) Uani 1 1 d . .
C9 C 1.0428(4) 0.9350(2) 0.5040(8) 0.0568(11) Uani 1 1 d . .
H9 H 1.117881 0.921460 0.529433 0.068 Uiso 1 1 calc R U
C12 C 0.8217(4) 0.9759(2) 0.4404(7) 0.0567(11) Uani 1 1 d . .
H12 H 0.749145 0.988980 0.424326 0.068 Uiso 1 1 calc R U
C11 C 0.9066(4) 1.0268(2) 0.4645(8) 0.0615(13) Uani 1 1 d . .
C10 C 1.0178(5) 1.0032(2) 0.4983(9) 0.0661(13) Uani 1 1 d . .
H10 H 1.075633 1.035613 0.517167 0.079 Uiso 1 1 calc R U
O3 O 0.7589(3) 0.86079(15) 0.4062(5) 0.0533(8) Uani 1 1 d . .
C7 C 0.9718(4) 0.8110(2) 0.4610(6) 0.0449(8) Uani 1 1 d . .
H7 H 1.044266 0.794697 0.481995 0.054 Uiso 1 1 calc R U
C6 C 0.8819(4) 0.76562(19) 0.4202(6) 0.0424(8) Uani 1 1 d . .
C15 C 0.7719(4) 0.7898(2) 0.3985(6) 0.0491(9) Uani 1 1 d . .
C5 C 0.8848(4) 0.6911(2) 0.3808(6) 0.0453(8) Uani 1 1 d . .
N1 N 0.9140(4) 0.64540(18) 0.5158(6) 0.0524(9) Uani 1 1 d . .
C3 C 0.9386(5) 0.6623(2) 0.7024(7) 0.0576(11) Uani 1 1 d . .
H3A H 0.930241 0.711850 0.711296 0.069 Uiso 1 1 calc R U
H3B H 1.022560 0.648740 0.807528 0.069 Uiso 1 1 calc R U
C4 C 0.8467(7) 0.6238(3) 0.7155(9) 0.0743(15) Uani 1 1 d . .
H4A H 0.861575 0.634277 0.837738 0.089 Uiso 1 1 calc R U
H4AB H 0.763337 0.639189 0.612917 0.089 Uiso 1 1 calc R U
C1 C 0.8322(9) 0.5338(3) 0.5194(11) 0.093(2) Uani 1 1 d . .
H1A H 0.747509 0.546327 0.414543 0.112 Uiso 1 1 calc R U
H1AB H 0.841009 0.484111 0.513553 0.112 Uiso 1 1 calc R U
O1 O 0.8552(6) 0.5511(2) 0.7003(7) 0.0913(14) Uani 1 1 d . .
C2 C 0.9200(8) 0.5706(3) 0.4946(10) 0.0798(18) Uani 1 1 d . .
H2A H 1.004002 0.554292 0.590400 0.096 Uiso 1 1 calc R U
H2AB H 0.898593 0.560626 0.367748 0.096 Uiso 1 1 calc R U
N2 N 0.8824(5) 1.0955(2) 0.4598(10) 0.095(2) Uani 1 1 d . .
C16 C 0.9551(7) 1.1511(3) 0.4256(10) 0.0786(17) Uani 1 1 d . .
H16A H 0.990317 1.128944 0.367059 0.094 Uiso 1 1 calc R U
H16B H 0.898501 1.187119 0.339061 0.094 Uiso 1 1 calc R U
C18 C 0.7717(6) 1.1202(3) 0.4429(9) 0.0785(17) Uani 1 1 d . .
H18A H 0.755165 1.089549 0.514518 0.094 Uiso 1 1 calc R U
H18B H 0.787002 1.166335 0.497446 0.094 Uiso 1 1 calc R U
O2 O 0.6879(3) 0.75335(16) 0.3715(6) 0.0666(9) Uani 1 1 d . .
C17 C 1.0551(10) 1.1817(5) 0.6131(15) 0.110(3) Uani 1 1 d . .
H17A H 1.096058 1.217530 0.593055 0.166 Uiso 1 1 calc R U
H17B H 1.114075 1.146321 0.694633 0.166 Uiso 1 1 calc R U
H17C H 1.020105 1.201048 0.673713 0.166 Uiso 1 1 calc R U
C19 C 0.6653(8) 1.1215(4) 0.2423(13) 0.103(2) Uani 1 1 d . .
H19A H 0.683009 1.150638 0.170995 0.155 Uiso 1 1 calc R U
H19B H 0.594685 1.139549 0.231962 0.155 Uiso 1 1 calc R U
H19C H 0.647524 1.075333 0.190717 0.155 Uiso 1 1 calc R U

loop_
_atom_site_aniso_label
_atom_site_aniso_U_11
_atom_site_aniso_U_22
_atom_site_aniso_U_33
_atom_site_aniso_U_23
_atom_site_aniso_U_13
_atom_site_aniso_U_12
S1 0.1007(9) 0.0548(6) 0.0625(7) -0.0083(5) 0.0593(7) -0.0085(6)
C8 0.0439(19) 0.0387(18) 0.050(2) 0.0011(15) 0.0274(16) -0.0006(15)
C13 0.048(2) 0.0388(19) 0.053(2) 0.0011(15) 0.0301(18) -0.0009(15)
C9 0.049(2) 0.044(2) 0.077(3) -0.0039(19) 0.037(2) -0.0057(16)
C12 0.050(2) 0.044(2) 0.070(3) -0.0010(18) 0.032(2) 0.0049(16)
C11 0.053(2) 0.038(2) 0.076(3) -0.0013(19) 0.029(2) -0.0017(17)
C10 0.058(3) 0.045(2) 0.091(4) -0.007(2) 0.042(3) -0.0110(19)
O3 0.0517(17) 0.0379(13) 0.077(2) 0.0014(13) 0.0424(15) -0.0005(11)
C7 0.0468(19) 0.0414(18) 0.049(2) 0.0013(15) 0.0296(16) 0.0009(15)
C6 0.051(2) 0.0365(16) 0.0441(18) 0.0034(14) 0.0303(16) 0.0024(14)
C15 0.054(2) 0.0402(18) 0.057(2) -0.0004(16) 0.0345(19) -0.0024(16)
C5 0.050(2) 0.0416(18) 0.051(2) -0.0026(15) 0.0339(18) -0.0027(15)
N1 0.074(2) 0.0348(16) 0.0554(19) 0.0005(14) 0.0420(18) -0.0011(15)
C3 0.075(3) 0.048(2) 0.050(2) 0.0002(17) 0.038(2) -0.0033(19)
C4 0.104(4) 0.067(3) 0.068(3) 0.005(2) 0.060(3) -0.004(3)
C1 0.148(6) 0.052(3) 0.088(4) -0.011(3) 0.075(4) -0.033(3)
O1 0.144(4) 0.057(2) 0.090(3) 0.0086(19) 0.079(3) -0.017(2)
C2 0.137(5) 0.038(2) 0.082(4) 0.008(2) 0.074(4) 0.012(3)
N2 0.071(3) 0.036(2) 0.156(6) -0.010(2) 0.056(3) -0.0014(18)
C16 0.097(4) 0.057(3) 0.088(4) 0.007(3) 0.058(4) 0.011(3)
C18 0.096(4) 0.051(3) 0.081(4) -0.005(2) 0.048(3) 0.005(3)
O2 0.0615(18) 0.0486(16) 0.100(3) -0.0006(16) 0.0538(19) -0.0029(14)
C17 0.128(7) 0.110(6) 0.125(7) -0.025(5) 0.092(6) -0.012(5)
C19 0.111(6) 0.088(4) 0.104(5) 0.006(4) 0.060(5) 0.007(4)

loop_
_atom_type_symbol
_atom_type_description
_atom_type_scat_dispersion_real
_atom_type_scat_dispersion_imag
_atom_type_scat_source
C C 0.0033 0.0016 'International Tables Vol C Tables 4.2.6.8 and 6.1.1.4'
H H 0.0000 0.0000 'International Tables Vol C Tables 4.2.6.8 and 6.1.1.4'
N N 0.0061 0.0033 'International Tables Vol C Tables 4.2.6.8 and 6.1.1.4'
O O 0.0106 0.0060 'International Tables Vol C Tables 4.2.6.8 and 6.1.1.4'
S S 0.1246 0.1234 'International Tables Vol C Tables 4.2.6.8 and 6.1.1.4'

loop_
_geom_angle_atom_site_label_1
_geom_angle_atom_site_label_2
_geom_angle_atom_site_label_3
_geom_angle
C13 C8 C9 116.6(4)
C13 C8 C7 119.0(4)
C9 C8 C7 124.4(4)
C12 C13 O3 115.7(4)
C12 C13 C8 124.0(4)
O3 C13 C8 120.3(4)
C10 C9 C8 121.1(5)
C13 C12 C11 118.8(4)
N2 C11 C10 121.6(5)
N2 C11 C12 120.8(5)
C10 C11 C12 117.5(4)
C9 C10 C11 121.9(4)
C13 O3 C15 122.3(3)
C6 C7 C8 120.7(4)
C7 C6 C15 120.2(3)
C7 C6 C5 123.1(4)
C15 C6 C5 116.5(3)
O2 C15 O3 116.7(4)
O2 C15 C6 126.0(4)
O3 C15 C6 117.3(3)
N1 C5 C6 118.7(4)
N1 C5 S1 124.8(3)
C6 C5 S1 116.5(3)
C5 N1 C2 123.9(4)
C5 N1 C3 124.8(4)
C2 N1 C3 111.2(4)
N1 C3 C4 108.2(4)
O1 C4 C3 111.6(5)
O1 C1 C2 111.4(5)
C4 O1 C1 110.6(4)
N1 C2 C1 110.2(6)
C11 N2 C18 121.6(5)
C11 N2 C16 120.1(6)
C18 N2 C16 117.0(5)
C17 C16 N2 108.8(7)
C19 C18 N2 110.0(7)

loop_
_geom_bond_atom_site_label_1
_geom_bond_atom_site_label_2
_geom_bond_distance
S1 C5 1.679(4)
C8 C13 1.380(6)
C8 C9 1.418(6)
C8 C7 1.427(5)
C13 C12 1.372(6)
C13 O3 1.378(5)
C9 C10 1.350(7)
C12 C11 1.420(7)
C11 N2 1.359(6)
C11 C10 1.411(8)
O3 C15 1.385(5)
C7 C6 1.354(6)
C6 C15 1.447(6)
C6 C5 1.481(5)
C15 O2 1.226(5)
C5 N1 1.320(6)
N1 C2 1.461(6)
N1 C3 1.473(6)
C3 C4 1.498(8)
C4 O1 1.418(7)
C1 O1 1.437(9)
C1 C2 1.494(11)
N2 C18 1.478(10)
N2 C16 1.588(9)
C16 C17 1.476(12)
C18 C19 1.446(11)
